data_7048025
loop_
_publ_author_name
'Takeshita, Tomohiro'
'Sato, Kazuhiko'
'Nakajima, Yumiko'

_publ_section_title
;
 Selective hydrosiloxane synthesis via dehydrogenative coupling of
 silanols with hydrosilanes catalysed by Fe complexes bearing a
 tetradentate PNNP ligand.
;
_journal_issue 47
_journal_name_full 'Dalton transactions (Cambridge, England : 2003)'
_journal_page_first 17004
_journal_page_last 17010
_journal_paper_doi 10.1039/c8dt04168g
_journal_volume 47
_journal_year 2018
_chemical_formula_sum 'C82 H122 Fe2 N6 P4'
_chemical_formula_weight 1427.43
_space_group_crystal_system monoclinic
_space_group_IT_number 13
_space_group_name_Hall '-P 2yac'
_space_group_name_H-M_alt 'P 1 2/n 1'
_symmetry_space_group_name_Hall '-P 2yac'
_symmetry_space_group_name_H-M 'P 1 2/n 1'
_atom_sites_solution_hydrogens geom
_audit_creation_method SHELXL-2014/7
_audit_update_record
;
2018-09-10 deposited with the CCDC.
2018-11-12 downloaded from the CCDC.
;
_cell_angle_alpha 90
_cell_angle_beta 93.366(3)
_cell_angle_gamma 90
_cell_formula_units_Z 4
_cell_length_a 26.075(4)
_cell_length_b 10.1672(15)
_cell_length_c 28.018(4)
_cell_measurement_reflns_used 7257
_cell_measurement_temperature 93(2)
_cell_measurement_theta_max 27.5
_cell_measurement_theta_min 3.0
_cell_volume 7415.0(19)
_computing_cell_refinement 'CrystalClear (Rigaku Inc., 2008)'
_computing_data_collection 'CrystalClear (Rigaku Inc., 2008)'
_computing_data_reduction 'CrystalClear (Rigaku Inc., 2008)'
_computing_molecular_graphics 'ORTEP3 for windows'
_computing_structure_refinement 'SHELXL-2014/7 (Sheldrick, 2014)'
_computing_structure_solution SIR97
_diffrn_ambient_temperature 93(2)
_diffrn_measured_fraction_theta_full 0.990
_diffrn_measured_fraction_theta_max 0.987
_diffrn_measurement_device_type 'Rigaku XtaLAB P200'
_diffrn_measurement_method 'profile data from \w-scans'
_diffrn_radiation_type MoK\a
_diffrn_radiation_wavelength 0.71075
_diffrn_reflns_av_R_equivalents 0.0907
_diffrn_reflns_av_unetI/netI 0.1008
_diffrn_reflns_Laue_measured_fraction_full 0.990
_diffrn_reflns_Laue_measured_fraction_max 0.987
_diffrn_reflns_limit_h_max 33
_diffrn_reflns_limit_h_min -33
_diffrn_reflns_limit_k_max 13
_diffrn_reflns_limit_k_min -10
_diffrn_reflns_limit_l_max 36
_diffrn_reflns_limit_l_min -36
_diffrn_reflns_number 61623
_diffrn_reflns_point_group_measured_fraction_full 0.990
_diffrn_reflns_point_group_measured_fraction_max 0.987
_diffrn_reflns_theta_full 25.242
_diffrn_reflns_theta_max 27.485
_diffrn_reflns_theta_min 3.033
_diffrn_source 'Rotating Anode'
_exptl_absorpt_coefficient_mu 0.526
_exptl_absorpt_correction_T_max 0.991
_exptl_absorpt_correction_T_min 0.948
_exptl_absorpt_correction_type numerical
_exptl_crystal_colour red
_exptl_crystal_density_diffrn 1.279
_exptl_crystal_description block
_exptl_crystal_F_000 3072
_exptl_crystal_size_max 0.25
_exptl_crystal_size_mid 0.06
_exptl_crystal_size_min 0.05
_refine_diff_density_max 2.158
_refine_diff_density_min -0.594
_refine_diff_density_rms 0.115
_refine_ls_extinction_method none
_refine_ls_goodness_of_fit_ref 1.128
_refine_ls_hydrogen_treatment constr
_refine_ls_matrix_type full
_refine_ls_number_parameters 847
_refine_ls_number_reflns 16798
_refine_ls_number_restraints 0
_refine_ls_restrained_S_all 1.128
_refine_ls_R_factor_all 0.1459
_refine_ls_R_factor_gt 0.0771
_refine_ls_shift/su_max 0.001
_refine_ls_shift/su_mean 0.000
_refine_ls_structure_factor_coef Fsqd
_refine_ls_weighting_details 'w=1/[\s^2^(Fo^2^)+(0.0414P)^2^+31.1108P] where P=(Fo^2^+2Fc^2^)/3'
_refine_ls_weighting_scheme calc
_refine_ls_wR_factor_gt 0.1480
_refine_ls_wR_factor_ref 0.1849
_reflns_Friedel_coverage 0.000
_reflns_number_gt 10609
_reflns_number_total 16798
_reflns_threshold_expression 'I > 2\s(I)'
_cod_data_source_file c8dt04168g2.cif
_cod_data_source_block take157_a
_cod_depositor_comments
;
The following automatic conversions were performed:

'_exptl_absorpt_correction_type' value 'Numerical' changed to
'numerical' according to
/home/data/users/saulius/crontab/automatic-downloads/rss-feeds/RSC/lib/dictionaries/cif_core.dic
dictionary named 'cif_core.dic' version 2.4.2 from 2011-04-26.

Automatic conversion script
Id: cif_fix_values 4973 2017-02-22 13:04:09Z antanas 

 Adding full bibliography for 7048021--7048028.cif.
;
_cod_database_code 7048025
_shelx_shelxl_version_number 2014/7
_shelx_space_group_comment
;
The symmetry employed for this shelxl refinement is uniquely defined
by the following loop, which should always be used as a source of
symmetry information in preference to the above space-group names.
They are only intended as comments.
;

loop_
_space_group_symop_operation_xyz
'x, y, z'
'-x+1/2, y, -z+1/2'
'-x, -y, -z'
'x-1/2, -y, z-1/2'

loop_
_atom_site_label
_atom_site_type_symbol
_atom_site_fract_x
_atom_site_fract_y
_atom_site_fract_z
_atom_site_U_iso_or_equiv
_atom_site_adp_type
_atom_site_occupancy
_atom_site_site_symmetry_order
_atom_site_calc_flag
_atom_site_refinement_flags_posn
_atom_site_refinement_flags_adp
C1 C 0.68864(18) 0.8146(4) 0.65503(18) 0.0207(10) Uani 1 1 d . .
H1 H 0.6686 0.8841 0.6376 0.025 Uiso 1 1 calc R U
H1A H 0.7123 0.8572 0.6793 0.025 Uiso 1 1 calc R U
C2 C 0.71876(16) 0.7368(4) 0.62076(16) 0.0178(10) Uani 1 1 d . .
C3 C 0.74416(17) 0.7897(5) 0.58322(17) 0.0224(10) Uani 1 1 d . .
H3 H 0.7423 0.8816 0.5772 0.027 Uiso 1 1 calc R U
C4 C 0.77287(18) 0.7085(5) 0.55367(17) 0.0237(11) Uani 1 1 d . .
H4 H 0.7900 0.7449 0.5277 0.028 Uiso 1 1 calc R U
C5 C 0.77561(17) 0.5740(5) 0.56332(17) 0.0223(10) Uani 1 1 d . .
C6 C 0.80148(18) 0.4758(5) 0.53630(17) 0.0241(11) Uani 1 1 d . .
H6 H 0.8193 0.5025 0.5093 0.029 Uiso 1 1 calc R U
C7 C 0.80115(18) 0.3457(5) 0.54837(17) 0.0251(11) Uani 1 1 d . .
H7 H 0.8183 0.2845 0.5292 0.030 Uiso 1 1 calc R U
C8 C 0.77575(17) 0.2984(5) 0.58908(16) 0.0211(10) Uani 1 1 d . .
C9 C 0.77463(18) 0.1689(5) 0.60574(18) 0.0238(11) Uani 1 1 d . .
H9 H 0.7917 0.1007 0.5898 0.029 Uiso 1 1 calc R U
C10 C 0.74756(17) 0.1419(5) 0.64671(18) 0.0226(10) Uani 1 1 d . .
H10 H 0.7479 0.0549 0.6591 0.027 Uiso 1 1 calc R U
C11 C 0.72053(16) 0.2384(4) 0.66937(17) 0.0171(10) Uani 1 1 d . .
C12 C 0.74952(16) 0.3944(5) 0.61490(15) 0.0163(9) Uani 1 1 d . .
C13 C 0.74929(16) 0.5262(5) 0.60245(16) 0.0171(9) Uani 1 1 d . .
C14 C 0.68620(17) 0.2168(5) 0.70975(17) 0.0192(10) Uani 1 1 d . .
H14 H 0.7062 0.2200 0.7409 0.023 Uiso 1 1 calc R U
H14A H 0.6689 0.1302 0.7066 0.023 Uiso 1 1 calc R U
N1 N 0.72015(13) 0.6051(4) 0.63109(13) 0.0160(8) Uani 1 1 d . .
N2 N 0.72122(13) 0.3658(4) 0.65380(13) 0.0153(8) Uani 1 1 d . .
N3 N 0.73355(13) 0.5286(3) 0.73564(13) 0.0151(8) Uani 1 1 d . .
Fe1 Fe 0.68796(2) 0.51429(6) 0.68172(2) 0.01397(15) Uani 1 1 d . .
P1 P 0.64460(4) 0.70071(12) 0.68459(4) 0.0154(2) Uani 1 1 d . .
P2 P 0.63798(4) 0.35326(11) 0.70526(4) 0.0142(2) Uani 1 1 d . .
C15 C 0.62969(17) 0.7943(5) 0.73918(17) 0.0200(10) Uani 1 1 d . .
H15 H 0.6204 0.8860 0.7292 0.024 Uiso 1 1 calc R U
C16 C 0.67560(18) 0.8024(5) 0.77596(17) 0.0235(11) Uani 1 1 d . .
H16 H 0.6866 0.7124 0.7854 0.028 Uiso 1 1 calc R U
H16A H 0.7047 0.8460 0.7612 0.028 Uiso 1 1 calc R U
C17 C 0.66207(19) 0.8791(5) 0.82043(18) 0.0256(11) Uani 1 1 d . .
H17 H 0.6919 0.8784 0.8440 0.031 Uiso 1 1 calc R U
H17A H 0.6547 0.9717 0.8115 0.031 Uiso 1 1 calc R U
C18 C 0.6157(2) 0.8204(6) 0.84306(19) 0.0336(13) Uani 1 1 d . .
H18 H 0.6064 0.8762 0.8702 0.040 Uiso 1 1 calc R U
H18A H 0.6246 0.7319 0.8557 0.040 Uiso 1 1 calc R U
C19 C 0.56986(19) 0.8099(6) 0.80707(18) 0.0302(12) Uani 1 1 d . .
H19 H 0.5580 0.8993 0.7978 0.036 Uiso 1 1 calc R U
H19A H 0.5413 0.7648 0.8222 0.036 Uiso 1 1 calc R U
C20 C 0.58325(17) 0.7341(5) 0.76241(17) 0.0204(10) Uani 1 1 d . .
H20 H 0.5533 0.7345 0.7390 0.025 Uiso 1 1 calc R U
H20A H 0.5910 0.6415 0.7711 0.025 Uiso 1 1 calc R U
C21 C 0.58373(16) 0.7212(4) 0.64679(16) 0.0170(9) Uani 1 1 d . .
H21 H 0.5581 0.6602 0.6600 0.020 Uiso 1 1 calc R U
C22 C 0.59175(17) 0.6747(5) 0.59548(16) 0.0195(10) Uani 1 1 d . .
H22 H 0.6178 0.7313 0.5813 0.023 Uiso 1 1 calc R U
H22A H 0.6050 0.5835 0.5964 0.023 Uiso 1 1 calc R U
C23 C 0.54194(18) 0.6798(5) 0.56419(18) 0.0250(11) Uani 1 1 d . .
H23 H 0.5488 0.6531 0.5312 0.030 Uiso 1 1 calc R U
H23A H 0.5170 0.6169 0.5766 0.030 Uiso 1 1 calc R U
C24 C 0.51909(18) 0.8167(5) 0.56343(16) 0.0218(10) Uani 1 1 d . .
H24 H 0.4863 0.8167 0.5438 0.026 Uiso 1 1 calc R U
H24A H 0.5429 0.8785 0.5487 0.026 Uiso 1 1 calc R U
C25 C 0.50957(17) 0.8625(5) 0.61417(16) 0.0188(10) Uani 1 1 d . .
H25 H 0.4837 0.8048 0.6280 0.023 Uiso 1 1 calc R U
H25A H 0.4958 0.9533 0.6131 0.023 Uiso 1 1 calc R U
C26 C 0.55933(17) 0.8590(4) 0.64592(16) 0.0175(9) Uani 1 1 d . .
H26 H 0.5519 0.8849 0.6789 0.021 Uiso 1 1 calc R U
H26A H 0.5840 0.9233 0.6339 0.021 Uiso 1 1 calc R U
C27 C 0.60588(16) 0.3519(5) 0.76247(15) 0.0167(9) Uani 1 1 d . .
H27 H 0.5769 0.4159 0.7584 0.020 Uiso 1 1 calc R U
C28 C 0.64199(17) 0.4065(5) 0.80343(15) 0.0182(10) Uani 1 1 d . .
H28 H 0.6706 0.3441 0.8103 0.022 Uiso 1 1 calc R U
H28A H 0.6568 0.4911 0.7934 0.022 Uiso 1 1 calc R U
C29 C 0.61311(18) 0.4274(5) 0.84863(16) 0.0232(11) Uani 1 1 d . .
H29 H 0.5861 0.4949 0.8425 0.028 Uiso 1 1 calc R U
H29A H 0.6372 0.4599 0.8746 0.028 Uiso 1 1 calc R U
C30 C 0.5884(2) 0.2993(6) 0.86429(18) 0.0297(12) Uani 1 1 d . .
H30 H 0.6157 0.2354 0.8741 0.036 Uiso 1 1 calc R U
H30A H 0.5679 0.3166 0.8923 0.036 Uiso 1 1 calc R U
C31 C 0.55376(19) 0.2403(5) 0.82404(17) 0.0279(12) Uani 1 1 d . .
H31 H 0.5237 0.2985 0.8176 0.034 Uiso 1 1 calc R U
H31A H 0.5409 0.1539 0.8344 0.034 Uiso 1 1 calc R U
C32 C 0.58198(19) 0.2224(5) 0.77777(18) 0.0246(11) Uani 1 1 d . .
H32 H 0.6093 0.1553 0.7830 0.030 Uiso 1 1 calc R U
H32A H 0.5575 0.1905 0.7520 0.030 Uiso 1 1 calc R U
C33 C 0.58787(16) 0.2763(4) 0.66322(15) 0.0158(9) Uani 1 1 d . .
H33 H 0.5797 0.1875 0.6761 0.019 Uiso 1 1 calc R U
C34 C 0.60812(17) 0.2568(5) 0.61335(16) 0.0180(10) Uani 1 1 d . .
H34 H 0.6198 0.3426 0.6013 0.022 Uiso 1 1 calc R U
H34A H 0.6382 0.1973 0.6160 0.022 Uiso 1 1 calc R U
C35 C 0.56800(17) 0.1994(5) 0.57723(16) 0.0192(10) Uani 1 1 d . .
H35 H 0.5600 0.1080 0.5865 0.023 Uiso 1 1 calc R U
H35A H 0.5823 0.1967 0.5453 0.023 Uiso 1 1 calc R U
C36 C 0.51852(18) 0.2808(5) 0.57455(16) 0.0197(10) Uani 1 1 d . .
H36 H 0.5254 0.3688 0.5613 0.024 Uiso 1 1 calc R U
H36A H 0.4924 0.2371 0.5529 0.024 Uiso 1 1 calc R U
C37 C 0.49816(17) 0.2951(5) 0.62398(17) 0.0234(11) Uani 1 1 d . .
H37 H 0.4881 0.2075 0.6357 0.028 Uiso 1 1 calc R U
H37A H 0.4671 0.3513 0.6219 0.028 Uiso 1 1 calc R U
C38 C 0.53803(17) 0.3559(5) 0.65967(17) 0.0195(10) Uani 1 1 d . .
H38 H 0.5237 0.3602 0.6916 0.023 Uiso 1 1 calc R U
H38A H 0.5456 0.4468 0.6496 0.023 Uiso 1 1 calc R U
C39 C 0.74396(19) 0.4024(5) 0.35994(17) 0.0249(11) Uani 1 1 d . .
H39 H 0.7333 0.3372 0.3837 0.030 Uiso 1 1 calc R U
H39A H 0.7510 0.3552 0.3301 0.030 Uiso 1 1 calc R U
C40 C 0.7908(2) 0.4726(5) 0.37868(17) 0.0263(11) Uani 1 1 d . .
C41 C 0.8322(2) 0.4144(6) 0.40447(18) 0.0335(13) Uani 1 1 d . .
H41 H 0.8300 0.3246 0.4135 0.040 Uiso 1 1 calc R U
C42 C 0.8767(2) 0.4845(6) 0.41729(19) 0.0390(15) Uani 1 1 d . .
H42 H 0.9046 0.4429 0.4346 0.047 Uiso 1 1 calc R U
C43 C 0.8799(2) 0.6175(6) 0.40438(19) 0.0345(13) Uani 1 1 d . .
C44 C 0.9223(2) 0.7051(7) 0.4136(2) 0.0427(15) Uani 1 1 d . .
H44 H 0.9533 0.6711 0.4283 0.051 Uiso 1 1 calc R U
C45 C 0.9200(2) 0.8350(8) 0.4022(2) 0.0473(17) Uani 1 1 d . .
H45 H 0.9492 0.8888 0.4095 0.057 Uiso 1 1 calc R U
C46 C 0.87451(19) 0.8933(6) 0.37941(19) 0.0334(13) Uani 1 1 d . .
C47 C 0.8666(2) 1.0259(6) 0.3680(2) 0.0382(15) Uani 1 1 d . .
H47 H 0.8928 1.0888 0.3753 0.046 Uiso 1 1 calc R U
C48 C 0.81923(19) 1.0654(6) 0.34550(18) 0.0298(12) Uani 1 1 d . .
H48 H 0.8139 1.1550 0.3370 0.036 Uiso 1 1 calc R U
C49 C 0.78043(18) 0.9742(5) 0.33577(17) 0.0237(11) Uani 1 1 d . .
C50 C 0.83319(18) 0.8066(6) 0.36812(18) 0.0292(12) Uani 1 1 d . .
C51 C 0.83570(18) 0.6732(6) 0.37999(18) 0.0289(12) Uani 1 1 d . .
N4 N 0.78656(14) 0.8451(4) 0.34657(13) 0.0221(9) Uani 1 1 d . .
N5 N 0.79129(15) 0.6039(4) 0.36730(14) 0.0235(9) Uani 1 1 d . .
Fe2 Fe 0.73728(2) 0.70549(7) 0.33532(2) 0.01753(16) Uani 1 1 d . .
N6 N 0.74395(14) 0.6988(4) 0.26911(13) 0.0176(8) Uani 1 1 d . .
P3 P 0.69198(5) 0.52588(12) 0.34794(4) 0.0182(3) Uani 1 1 d . .
P4 P 0.68514(4) 0.87634(12) 0.33936(4) 0.0170(3) Uani 1 1 d . .
C52 C 0.64759(19) 0.4396(5) 0.30393(17) 0.0229(11) Uani 1 1 d . .
H52 H 0.6434 0.3474 0.3156 0.027 Uiso 1 1 calc R U
C53 C 0.59410(18) 0.5041(5) 0.30072(18) 0.0243(11) Uani 1 1 d . .
H53 H 0.5795 0.5010 0.3326 0.029 Uiso 1 1 calc R U
H53A H 0.5976 0.5977 0.2917 0.029 Uiso 1 1 calc R U
C54 C 0.5569(2) 0.4355(6) 0.26404(19) 0.0340(13) Uani 1 1 d . .
H54 H 0.5498 0.3455 0.2753 0.041 Uiso 1 1 calc R U
H54A H 0.5240 0.4844 0.2615 0.041 Uiso 1 1 calc R U
C55 C 0.5788(2) 0.4280(6) 0.21508(19) 0.0333(13) Uani 1 1 d . .
H55 H 0.5821 0.5178 0.2019 0.040 Uiso 1 1 calc R U
H55A H 0.5551 0.3775 0.1930 0.040 Uiso 1 1 calc R U
C56 C 0.6315(2) 0.3611(5) 0.21897(18) 0.0282(12) Uani 1 1 d . .
H83 H 0.6275 0.2691 0.2297 0.034 Uiso 1 1 calc R U
H84 H 0.6459 0.3592 0.1870 0.034 Uiso 1 1 calc R U
C57 C 0.66858(19) 0.4320(5) 0.25375(16) 0.0246(11) Uani 1 1 d . .
H57 H 0.6746 0.5220 0.2419 0.029 Uiso 1 1 calc R U
H57A H 0.7019 0.3850 0.2557 0.029 Uiso 1 1 calc R U
C58 C 0.65636(18) 0.5156(5) 0.40305(15) 0.0186(10) Uani 1 1 d . .
H58 H 0.6273 0.5796 0.3990 0.022 Uiso 1 1 calc R U
C59 C 0.68960(18) 0.5610(5) 0.44687(16) 0.0204(10) Uani 1 1 d . .
H59 H 0.7184 0.4987 0.4529 0.024 Uiso 1 1 calc R U
H59A H 0.7043 0.6486 0.4405 0.024 Uiso 1 1 calc R U
C60 C 0.65821(19) 0.5687(5) 0.49114(16) 0.0227(10) Uani 1 1 d . .
H60 H 0.6806 0.5972 0.5190 0.027 Uiso 1 1 calc R U
H60A H 0.6305 0.6346 0.4859 0.027 Uiso 1 1 calc R U
C61 C 0.6348(2) 0.4353(5) 0.50154(17) 0.0250(11) Uani 1 1 d . .
H61 H 0.6626 0.3712 0.5095 0.030 Uiso 1 1 calc R U
H61A H 0.6135 0.4427 0.5295 0.030 Uiso 1 1 calc R U
C62 C 0.6020(2) 0.3864(5) 0.45879(17) 0.0300(12) Uani 1 1 d . .
H62 H 0.5722 0.4456 0.4532 0.036 Uiso 1 1 calc R U
H62A H 0.5888 0.2976 0.4658 0.036 Uiso 1 1 calc R U
C63 C 0.6321(2) 0.3804(5) 0.41359(17) 0.0267(11) Uani 1 1 d . .
H63 H 0.6088 0.3538 0.3861 0.032 Uiso 1 1 calc R U
H63A H 0.6596 0.3134 0.4177 0.032 Uiso 1 1 calc R U
C64 C 0.62343(17) 0.8927(5) 0.30454(16) 0.0177(10) Uani 1 1 d . .
H64 H 0.5990 0.8329 0.3201 0.021 Uiso 1 1 calc R U
C65 C 0.62664(17) 0.8416(5) 0.25345(16) 0.0193(10) Uani 1 1 d . .
H65 H 0.6419 0.7524 0.2542 0.023 Uiso 1 1 calc R U
H65A H 0.6491 0.9000 0.2356 0.023 Uiso 1 1 calc R U
C66 C 0.57301(17) 0.8366(5) 0.22781(18) 0.0239(11) Uani 1 1 d . .
H66 H 0.5758 0.8047 0.1947 0.029 Uiso 1 1 calc R U
H66A H 0.5511 0.7742 0.2446 0.029 Uiso 1 1 calc R U
C67 C 0.54847(19) 0.9719(5) 0.22684(18) 0.0281(12) Uani 1 1 d . .
H67 H 0.5687 1.0320 0.2075 0.034 Uiso 1 1 calc R U
H67A H 0.5134 0.9660 0.2115 0.034 Uiso 1 1 calc R U
C68 C 0.54576(18) 1.0274(5) 0.27668(18) 0.0263(11) Uani 1 1 d . .
H68 H 0.5219 0.9734 0.2947 0.032 Uiso 1 1 calc R U
H68A H 0.5319 1.1179 0.2746 0.032 Uiso 1 1 calc R U
C69 C 0.59818(18) 1.0298(5) 0.30363(17) 0.0210(10) Uani 1 1 d . .
H69 H 0.5943 1.0599 0.3368 0.025 Uiso 1 1 calc R U
H69A H 0.6207 1.0932 0.2881 0.025 Uiso 1 1 calc R U
C70 C 0.67018(18) 0.9556(5) 0.39706(16) 0.0198(10) Uani 1 1 d . .
H70 H 0.6607 1.0490 0.3896 0.024 Uiso 1 1 calc R U
C71 C 0.62424(17) 0.8930(5) 0.41969(16) 0.0201(10) Uani 1 1 d . .
H71 H 0.6320 0.7996 0.4270 0.024 Uiso 1 1 calc R U
H71A H 0.5940 0.8958 0.3966 0.024 Uiso 1 1 calc R U
C72 C 0.61143(19) 0.9641(6) 0.46560(17) 0.0271(12) Uani 1 1 d . .
H72 H 0.6008 1.0555 0.4578 0.033 Uiso 1 1 calc R U
H72A H 0.5823 0.9192 0.4798 0.033 Uiso 1 1 calc R U
C73 C 0.6575(2) 0.9664(5) 0.50190(17) 0.0281(12) Uani 1 1 d . .
H73 H 0.6488 1.0171 0.5305 0.034 Uiso 1 1 calc R U
H73A H 0.6662 0.8755 0.5121 0.034 Uiso 1 1 calc R U
C74 C 0.70368(19) 1.0293(5) 0.47966(17) 0.0263(11) Uani 1 1 d . .
H74 H 0.7337 1.0260 0.5029 0.032 Uiso 1 1 calc R U
H74A H 0.6960 1.1229 0.4726 0.032 Uiso 1 1 calc R U
C75 C 0.71702(18) 0.9593(5) 0.43341(17) 0.0232(11) Uani 1 1 d . .
H75 H 0.7284 0.8684 0.4409 0.028 Uiso 1 1 calc R U
H75A H 0.7457 1.0060 0.4191 0.028 Uiso 1 1 calc R U
C76 C 0.8736(5) 0.9884(13) 0.5123(4) 0.144(6) Uani 1 1 d . .
H76 H 0.8607 0.9593 0.5427 0.216 Uiso 1 1 calc R U
H76A H 0.8458 1.0315 0.4931 0.216 Uiso 1 1 calc R U
H76B H 0.8859 0.9122 0.4949 0.216 Uiso 1 1 calc R U
C77 C 0.9164(4) 1.0826(12) 0.5218(3) 0.105(4) Uani 1 1 d . .
H77 H 0.9439 1.0391 0.5418 0.126 Uiso 1 1 calc R U
H77A H 0.9038 1.1583 0.5400 0.126 Uiso 1 1 calc R U
C78 C 0.9383(4) 1.1317(9) 0.4769(3) 0.087(3) Uani 1 1 d . .
H78 H 0.9101 1.1729 0.4569 0.104 Uiso 1 1 calc R U
H78A H 0.9504 1.0549 0.4591 0.104 Uiso 1 1 calc R U
C79 C 0.9820(4) 1.2296(11) 0.4826(4) 0.106(4) Uani 1 1 d . .
H79 H 1.0082 1.1935 0.5059 0.127 Uiso 1 1 calc R U
H79A H 0.9686 1.3114 0.4964 0.127 Uiso 1 1 calc R U
C80 C 1.0082(5) 1.2651(14) 0.4372(5) 0.141(5) Uani 1 1 d . .
H80 H 0.9827 1.2993 0.4127 0.169 Uiso 1 1 calc R U
H80A H 1.0248 1.1865 0.4241 0.169 Uiso 1 1 calc R U
C81 C 1.0506(5) 1.3760(15) 0.4511(4) 0.160(6) Uani 1 1 d . .
H81 H 1.0682 1.4011 0.4225 0.240 Uiso 1 1 calc R U
H81A H 1.0337 1.4533 0.4640 0.240 Uiso 1 1 calc R U
H81B H 1.0757 1.3410 0.4753 0.240 Uiso 1 1 calc R U
C82 C 0.72697(17) 1.0060(5) 0.31548(17) 0.0226(10) Uani 1 1 d . .
H82 H 0.7255 1.0037 0.2801 0.027 Uiso 1 1 calc R U
H82A H 0.7162 1.0943 0.3260 0.027 Uiso 1 1 calc R U

loop_
_atom_site_aniso_label
_atom_site_aniso_U_11
_atom_site_aniso_U_22
_atom_site_aniso_U_33
_atom_site_aniso_U_23
_atom_site_aniso_U_13
_atom_site_aniso_U_12
C1 0.019(2) 0.011(2) 0.032(3) 0.003(2) 0.002(2) -0.0008(19)
C2 0.012(2) 0.019(2) 0.022(2) 0.0055(19) -0.0028(18) -0.0024(18)
C3 0.018(2) 0.018(2) 0.030(3) 0.008(2) -0.005(2) -0.006(2)
C4 0.021(2) 0.032(3) 0.018(2) 0.008(2) -0.0024(19) -0.008(2)
C5 0.014(2) 0.032(3) 0.021(2) 0.004(2) -0.0036(19) -0.003(2)
C6 0.018(2) 0.035(3) 0.019(2) -0.001(2) 0.0020(19) -0.001(2)
C7 0.020(2) 0.037(3) 0.019(2) -0.004(2) 0.0035(19) -0.002(2)
C8 0.019(2) 0.024(3) 0.020(2) -0.002(2) -0.0008(19) 0.003(2)
C9 0.019(2) 0.022(3) 0.031(3) -0.007(2) 0.002(2) 0.001(2)
C10 0.015(2) 0.019(2) 0.033(3) -0.003(2) -0.004(2) 0.0003(19)
C11 0.011(2) 0.012(2) 0.028(3) 0.0017(19) -0.0004(18) 0.0027(17)
C12 0.013(2) 0.023(2) 0.013(2) -0.0001(19) -0.0034(17) -0.0011(19)
C13 0.012(2) 0.022(2) 0.017(2) 0.0034(19) -0.0038(17) -0.0037(19)
C14 0.014(2) 0.017(2) 0.027(2) 0.005(2) -0.0005(19) -0.0008(19)
N1 0.0130(18) 0.0152(19) 0.0194(19) 0.0023(16) -0.0019(15) 0.0003(15)
N2 0.0124(17) 0.0157(19) 0.0176(19) 0.0007(16) -0.0002(15) -0.0014(15)
N3 0.0124(18) 0.0110(18) 0.022(2) 0.0019(15) 0.0016(14) -0.0006(14)
Fe1 0.0099(3) 0.0124(3) 0.0194(3) 0.0016(3) -0.0005(2) -0.0003(3)
P1 0.0109(5) 0.0127(6) 0.0223(6) 0.0016(5) -0.0023(4) -0.0005(5)
P2 0.0110(5) 0.0124(6) 0.0189(6) 0.0010(5) -0.0007(4) -0.0012(4)
C15 0.015(2) 0.016(2) 0.028(3) 0.001(2) -0.0043(19) -0.0019(19)
C16 0.019(2) 0.021(3) 0.030(3) -0.001(2) -0.007(2) -0.002(2)
C17 0.029(3) 0.017(2) 0.029(3) -0.007(2) -0.013(2) 0.008(2)
C18 0.029(3) 0.045(4) 0.026(3) -0.015(3) -0.006(2) 0.003(3)
C19 0.022(3) 0.036(3) 0.033(3) -0.011(2) -0.001(2) 0.004(2)
C20 0.017(2) 0.020(2) 0.024(2) -0.002(2) -0.0024(19) -0.0033(19)
C21 0.011(2) 0.017(2) 0.023(2) 0.0021(19) 0.0014(18) 0.0032(18)
C22 0.016(2) 0.023(3) 0.019(2) -0.003(2) -0.0008(18) 0.0044(19)
C23 0.021(2) 0.030(3) 0.024(3) -0.004(2) -0.001(2) 0.004(2)
C24 0.018(2) 0.029(3) 0.017(2) 0.002(2) -0.0026(19) 0.001(2)
C25 0.014(2) 0.023(2) 0.019(2) 0.001(2) 0.0008(18) 0.0040(19)
C26 0.018(2) 0.015(2) 0.019(2) 0.0000(19) -0.0033(18) 0.0024(19)
C27 0.012(2) 0.019(2) 0.019(2) 0.0014(19) -0.0012(17) 0.0021(18)
C28 0.018(2) 0.019(2) 0.017(2) 0.0034(19) -0.0001(18) -0.0002(19)
C29 0.022(2) 0.030(3) 0.017(2) -0.002(2) -0.0013(19) 0.000(2)
C30 0.026(3) 0.040(3) 0.022(3) 0.003(2) -0.001(2) -0.001(2)
C31 0.026(3) 0.035(3) 0.023(3) 0.002(2) 0.000(2) -0.014(2)
C32 0.023(2) 0.024(3) 0.027(3) 0.000(2) -0.001(2) -0.003(2)
C33 0.013(2) 0.015(2) 0.019(2) 0.0005(18) 0.0020(17) -0.0007(18)
C34 0.016(2) 0.019(2) 0.019(2) -0.0021(19) 0.0019(18) 0.0001(19)
C35 0.022(2) 0.019(2) 0.017(2) 0.001(2) 0.0048(19) 0.000(2)
C36 0.022(2) 0.018(2) 0.019(2) -0.0009(19) -0.0032(19) 0.001(2)
C37 0.014(2) 0.031(3) 0.025(3) -0.005(2) -0.0022(19) 0.003(2)
C38 0.015(2) 0.019(2) 0.024(2) -0.007(2) -0.0024(19) 0.0021(19)
C39 0.029(3) 0.024(3) 0.022(3) -0.001(2) 0.007(2) 0.002(2)
C40 0.029(3) 0.031(3) 0.019(2) 0.002(2) 0.007(2) 0.013(2)
C41 0.038(3) 0.042(3) 0.020(3) 0.001(2) 0.001(2) 0.019(3)
C42 0.035(3) 0.055(4) 0.027(3) 0.004(3) -0.003(2) 0.023(3)
C43 0.021(3) 0.057(4) 0.025(3) -0.005(3) -0.002(2) 0.011(3)
C44 0.025(3) 0.068(5) 0.034(3) 0.002(3) -0.010(2) 0.009(3)
C45 0.024(3) 0.077(5) 0.040(3) -0.003(3) -0.007(3) -0.008(3)
C46 0.016(2) 0.053(4) 0.030(3) -0.006(3) 0.003(2) -0.007(3)
C47 0.020(3) 0.060(4) 0.035(3) -0.009(3) 0.003(2) -0.017(3)
C48 0.026(3) 0.036(3) 0.029(3) -0.005(2) 0.012(2) -0.012(2)
C49 0.018(2) 0.036(3) 0.018(2) -0.002(2) 0.0039(19) -0.004(2)
C50 0.015(2) 0.050(4) 0.023(3) -0.005(3) 0.003(2) -0.002(2)
C51 0.016(2) 0.049(4) 0.022(3) -0.002(2) 0.003(2) 0.007(2)
N4 0.0170(19) 0.034(2) 0.0151(19) -0.0004(18) 0.0040(16) -0.0017(18)
N5 0.020(2) 0.031(2) 0.020(2) -0.0001(18) 0.0021(16) 0.0050(18)
Fe2 0.0136(3) 0.0229(4) 0.0164(3) 0.0011(3) 0.0037(3) 0.0010(3)
N6 0.0145(18) 0.0186(19) 0.0202(19) 0.0002(16) 0.0034(15) 0.0008(16)
P3 0.0191(6) 0.0185(6) 0.0176(6) 0.0006(5) 0.0053(5) 0.0034(5)
P4 0.0155(6) 0.0185(6) 0.0176(6) -0.0002(5) 0.0060(5) -0.0010(5)
C52 0.027(3) 0.020(2) 0.022(2) -0.001(2) 0.009(2) 0.001(2)
C53 0.022(2) 0.024(3) 0.028(3) -0.008(2) 0.008(2) -0.001(2)
C54 0.025(3) 0.039(3) 0.038(3) -0.017(3) 0.006(2) -0.006(2)
C55 0.037(3) 0.035(3) 0.028(3) -0.010(2) -0.004(2) -0.007(3)
C56 0.034(3) 0.026(3) 0.025(3) -0.009(2) 0.004(2) -0.004(2)
C57 0.023(2) 0.031(3) 0.020(2) -0.002(2) 0.005(2) 0.004(2)
C58 0.021(2) 0.018(2) 0.017(2) 0.0027(19) 0.0057(18) -0.0017(19)
C59 0.021(2) 0.020(2) 0.020(2) 0.005(2) 0.0040(19) -0.001(2)
C60 0.027(3) 0.024(3) 0.017(2) 0.002(2) 0.002(2) 0.002(2)
C61 0.032(3) 0.023(3) 0.021(2) 0.006(2) 0.006(2) 0.000(2)
C62 0.038(3) 0.030(3) 0.023(3) -0.002(2) 0.011(2) -0.012(2)
C63 0.041(3) 0.018(3) 0.022(2) -0.002(2) 0.007(2) -0.007(2)
C64 0.016(2) 0.018(2) 0.019(2) -0.0016(19) 0.0062(18) 0.0002(19)
C65 0.016(2) 0.023(2) 0.019(2) 0.001(2) 0.0016(18) 0.0030(19)
C66 0.017(2) 0.030(3) 0.025(3) -0.004(2) 0.000(2) 0.001(2)
C67 0.020(2) 0.034(3) 0.030(3) 0.000(2) 0.000(2) 0.003(2)
C68 0.021(2) 0.023(3) 0.035(3) 0.003(2) 0.006(2) 0.002(2)
C69 0.020(2) 0.018(2) 0.025(2) 0.000(2) 0.007(2) 0.003(2)
C70 0.022(2) 0.020(2) 0.018(2) -0.0024(19) 0.0062(19) -0.004(2)
C71 0.018(2) 0.026(3) 0.016(2) 0.001(2) -0.0013(18) 0.003(2)
C72 0.022(2) 0.039(3) 0.021(2) -0.003(2) 0.006(2) 0.002(2)
C73 0.036(3) 0.032(3) 0.018(2) -0.003(2) 0.006(2) 0.009(2)
C74 0.031(3) 0.028(3) 0.020(2) -0.003(2) 0.003(2) -0.006(2)
C75 0.020(2) 0.026(3) 0.024(3) -0.001(2) 0.004(2) -0.003(2)
C76 0.145(11) 0.188(13) 0.106(9) -0.086(9) 0.065(8) -0.061(10)
C77 0.100(8) 0.143(10) 0.075(6) -0.058(7) 0.021(6) 0.012(7)
C78 0.096(7) 0.070(6) 0.090(7) -0.022(5) -0.023(6) -0.004(5)
C79 0.076(7) 0.109(9) 0.131(10) -0.020(8) -0.012(7) 0.015(6)
C80 0.131(11) 0.143(12) 0.153(12) 0.045(10) 0.042(10) 0.029(10)
C81 0.176(13) 0.195(15) 0.116(10) 0.003(10) 0.061(9) -0.098(12)
C82 0.021(2) 0.024(3) 0.024(2) 0.001(2) 0.009(2) -0.004(2)

loop_
_atom_type_symbol
_atom_type_description
_atom_type_scat_dispersion_real
_atom_type_scat_dispersion_imag
_atom_type_scat_source
C C 0.0033 0.0016 'International Tables Vol C Tables 4.2.6.8 and 6.1.1.4'
H H 0.0000 0.0000 'International Tables Vol C Tables 4.2.6.8 and 6.1.1.4'
N N 0.0061 0.0033 'International Tables Vol C Tables 4.2.6.8 and 6.1.1.4'
P P 0.1023 0.0942 'International Tables Vol C Tables 4.2.6.8 and 6.1.1.4'
Fe Fe 0.3463 0.8444 'International Tables Vol C Tables 4.2.6.8 and 6.1.1.4'

loop_
_geom_angle_atom_site_label_1
_geom_angle_atom_site_label_2
_geom_angle_atom_site_label_3
_geom_angle
_geom_angle_site_symmetry_1
C2 C1 P1 108.5(3) .
C2 C1 H1 110.0 .
P1 C1 H1 110.0 .
C2 C1 H1A 110.0 .
P1 C1 H1A 110.0 .
H1 C1 H1A 108.4 .
N1 C2 C3 122.2(4) .
N1 C2 C1 112.8(4) .
C3 C2 C1 125.0(4) .
C2 C3 C4 120.7(4) .
C2 C3 H3 119.6 .
C4 C3 H3 119.6 .
C5 C4 C3 118.8(4) .
C5 C4 H4 120.6 .
C3 C4 H4 120.6 .
C4 C5 C13 117.8(5) .
C4 C5 C6 126.6(4) .
C13 C5 C6 115.6(4) .
C7 C6 C5 122.0(4) .
C7 C6 H6 119.0 .
C5 C6 H6 119.0 .
C6 C7 C8 122.1(5) .
C6 C7 H7 119.0 .
C8 C7 H7 119.0 .
C9 C8 C12 117.3(4) .
C9 C8 C7 126.9(5) .
C12 C8 C7 115.8(4) .
C8 C9 C10 118.5(4) .
C8 C9 H9 120.8 .
C10 C9 H9 120.8 .
C11 C10 C9 121.9(5) .
C11 C10 H10 119.0 .
C9 C10 H10 119.0 .
N2 C11 C10 120.6(4) .
N2 C11 C14 113.5(4) .
C10 C11 C14 125.8(4) .
N2 C12 C13 114.1(4) .
N2 C12 C8 123.7(4) .
C13 C12 C8 122.3(4) .
C12 C13 N1 114.0(4) .
C12 C13 C5 122.2(4) .
N1 C13 C5 123.8(4) .
C11 C14 P2 105.6(3) .
C11 C14 H14 110.6 .
P2 C14 H14 110.6 .
C11 C14 H14A 110.6 .
P2 C14 H14A 110.6 .
H14 C14 H14A 108.7 .
C2 N1 C13 116.7(4) .
C2 N1 Fe1 128.1(3) .
C13 N1 Fe1 115.2(3) .
C11 N2 C12 117.9(4) .
C11 N2 Fe1 126.7(3) .
C12 N2 Fe1 115.4(3) .
N3 N3 Fe1 169.8(4) 2_656
N3 Fe1 N1 105.87(16) .
N3 Fe1 N2 96.24(15) .
N1 Fe1 N2 81.42(15) .
N3 Fe1 P1 101.88(12) .
N1 Fe1 P1 82.06(11) .
N2 Fe1 P1 158.21(12) .
N3 Fe1 P2 100.01(11) .
N1 Fe1 P2 149.59(12) .
N2 Fe1 P2 80.14(11) .
P1 Fe1 P2 108.14(5) .
C1 P1 C15 102.2(2) .
C1 P1 C21 101.8(2) .
C15 P1 C21 101.4(2) .
C1 P1 Fe1 100.78(15) .
C15 P1 Fe1 126.87(16) .
C21 P1 Fe1 119.64(15) .
C27 P2 C14 105.8(2) .
C27 P2 C33 101.93(19) .
C14 P2 C33 100.0(2) .
C27 P2 Fe1 124.53(15) .
C14 P2 Fe1 99.39(14) .
C33 P2 Fe1 121.38(15) .
C20 C15 C16 109.9(4) .
C20 C15 P1 110.6(3) .
C16 C15 P1 112.7(3) .
C20 C15 H15 107.8 .
C16 C15 H15 107.8 .
P1 C15 H15 107.8 .
C17 C16 C15 111.5(4) .
C17 C16 H16 109.3 .
C15 C16 H16 109.3 .
C17 C16 H16A 109.3 .
C15 C16 H16A 109.3 .
H16 C16 H16A 108.0 .
C18 C17 C16 111.5(4) .
C18 C17 H17 109.3 .
C16 C17 H17 109.3 .
C18 C17 H17A 109.3 .
C16 C17 H17A 109.3 .
H17 C17 H17A 108.0 .
C17 C18 C19 111.4(4) .
C17 C18 H18 109.4 .
C19 C18 H18 109.4 .
C17 C18 H18A 109.4 .
C19 C18 H18A 109.4 .
H18 C18 H18A 108.0 .
C18 C19 C20 111.7(4) .
C18 C19 H19 109.3 .
C20 C19 H19 109.3 .
C18 C19 H19A 109.3 .
C20 C19 H19A 109.3 .
H19 C19 H19A 107.9 .
C19 C20 C15 111.7(4) .
C19 C20 H20 109.3 .
C15 C20 H20 109.3 .
C19 C20 H20A 109.3 .
C15 C20 H20A 109.3 .
H20 C20 H20A 107.9 .
C26 C21 C22 110.1(4) .
C26 C21 P1 116.6(3) .
C22 C21 P1 109.8(3) .
C26 C21 H21 106.6 .
C22 C21 H21 106.6 .
P1 C21 H21 106.6 .
C23 C22 C21 111.6(4) .
C23 C22 H22 109.3 .
C21 C22 H22 109.3 .
C23 C22 H22A 109.3 .
C21 C22 H22A 109.3 .
H22 C22 H22A 108.0 .
C24 C23 C22 111.1(4) .
C24 C23 H23 109.4 .
C22 C23 H23 109.4 .
C24 C23 H23A 109.4 .
C22 C23 H23A 109.4 .
H23 C23 H23A 108.0 .
C23 C24 C25 110.6(4) .
C23 C24 H24 109.5 .
C25 C24 H24 109.5 .
C23 C24 H24A 109.5 .
C25 C24 H24A 109.5 .
H24 C24 H24A 108.1 .
C24 C25 C26 110.8(4) .
C24 C25 H25 109.5 .
C26 C25 H25 109.5 .
C24 C25 H25A 109.5 .
C26 C25 H25A 109.5 .
H25 C25 H25A 108.1 .
C25 C26 C21 111.5(4) .
C25 C26 H26 109.3 .
C21 C26 H26 109.3 .
C25 C26 H26A 109.3 .
C21 C26 H26A 109.3 .
H26 C26 H26A 108.0 .
C32 C27 C28 110.0(4) .
C32 C27 P2 117.5(3) .
C28 C27 P2 110.7(3) .
C32 C27 H27 105.9 .
C28 C27 H27 105.9 .
P2 C27 H27 105.9 .
C29 C28 C27 111.0(4) .
C29 C28 H28 109.4 .
C27 C28 H28 109.4 .
C29 C28 H28A 109.4 .
C27 C28 H28A 109.4 .
H28 C28 H28A 108.0 .
C28 C29 C30 110.8(4) .
C28 C29 H29 109.5 .
C30 C29 H29 109.5 .
C28 C29 H29A 109.5 .
C30 C29 H29A 109.5 .
H29 C29 H29A 108.1 .
C31 C30 C29 111.3(4) .
C31 C30 H30 109.4 .
C29 C30 H30 109.4 .
C31 C30 H30A 109.4 .
C29 C30 H30A 109.4 .
H30 C30 H30A 108.0 .
C30 C31 C32 112.2(4) .
C30 C31 H31 109.2 .
C32 C31 H31 109.2 .
C30 C31 H31A 109.2 .
C32 C31 H31A 109.2 .
H31 C31 H31A 107.9 .
C27 C32 C31 110.9(4) .
C27 C32 H32 109.5 .
C31 C32 H32 109.5 .
C27 C32 H32A 109.5 .
C31 C32 H32A 109.5 .
H32 C32 H32A 108.0 .
C38 C33 C34 110.2(4) .
C38 C33 P2 112.2(3) .
C34 C33 P2 111.2(3) .
C38 C33 H33 107.7 .
C34 C33 H33 107.7 .
P2 C33 H33 107.7 .
C35 C34 C33 113.2(4) .
C35 C34 H34 108.9 .
C33 C34 H34 108.9 .
C35 C34 H34A 108.9 .
C33 C34 H34A 108.9 .
H34 C34 H34A 107.8 .
C34 C35 C36 111.6(4) .
C34 C35 H35 109.3 .
C36 C35 H35 109.3 .
C34 C35 H35A 109.3 .
C36 C35 H35A 109.3 .
H35 C35 H35A 108.0 .
C37 C36 C35 110.2(4) .
C37 C36 H36 109.6 .
C35 C36 H36 109.6 .
C37 C36 H36A 109.6 .
C35 C36 H36A 109.6 .
H36 C36 H36A 108.1 .
C36 C37 C38 112.0(4) .
C36 C37 H37 109.2 .
C38 C37 H37 109.2 .
C36 C37 H37A 109.2 .
C38 C37 H37A 109.2 .
H37 C37 H37A 107.9 .
C37 C38 C33 111.8(4) .
C37 C38 H38 109.3 .
C33 C38 H38 109.3 .
C37 C38 H38A 109.3 .
C33 C38 H38A 109.3 .
H38 C38 H38A 107.9 .
C40 C39 P3 108.4(3) .
C40 C39 H39 110.0 .
P3 C39 H39 110.0 .
C40 C39 H39A 110.0 .
P3 C39 H39A 110.0 .
H39 C39 H39A 108.4 .
N5 C40 C41 121.1(5) .
N5 C40 C39 113.8(4) .
C41 C40 C39 125.1(5) .
C42 C41 C40 121.6(6) .
C42 C41 H41 119.2 .
C40 C41 H41 119.2 .
C41 C42 C43 119.4(5) .
C41 C42 H42 120.3 .
C43 C42 H42 120.3 .
C42 C43 C51 116.6(5) .
C42 C43 C44 127.7(5) .
C51 C43 C44 115.8(6) .
C45 C44 C43 122.6(5) .
C45 C44 H44 118.7 .
C43 C44 H44 118.7 .
C44 C45 C46 121.8(6) .
C44 C45 H45 119.1 .
C46 C45 H45 119.1 .
C47 C46 C50 116.7(5) .
C47 C46 C45 127.2(5) .
C50 C46 C45 116.0(6) .
C46 C47 C48 119.3(5) .
C46 C47 H47 120.3 .
C48 C47 H47 120.3 .
C49 C48 C47 120.5(5) .
C49 C48 H48 119.8 .
C47 C48 H48 119.8 .
N4 C49 C48 121.9(5) .
N4 C49 C82 112.7(4) .
C48 C49 C82 125.3(5) .
N4 C50 C51 114.0(5) .
N4 C50 C46 124.0(5) .
C51 C50 C46 121.9(5) .
N5 C51 C50 114.0(4) .
N5 C51 C43 124.3(5) .
C50 C51 C43 121.7(5) .
C49 N4 C50 117.5(4) .
C49 N4 Fe2 127.5(3) .
C50 N4 Fe2 115.0(4) .
C40 N5 C51 117.0(4) .
C40 N5 Fe2 127.9(4) .
C51 N5 Fe2 115.1(3) .
N6 Fe2 N5 109.47(16) .
N6 Fe2 N4 95.09(16) .
N5 Fe2 N4 81.77(18) .
N6 Fe2 P4 99.90(12) .
N5 Fe2 P4 146.35(13) .
N4 Fe2 P4 79.58(13) .
N6 Fe2 P3 102.09(12) .
N5 Fe2 P3 82.28(13) .
N4 Fe2 P3 159.65(12) .
P4 Fe2 P3 107.71(5) .
N6 N6 Fe2 169.0(5) 2_655
C58 P3 C52 101.7(2) .
C58 P3 C39 101.9(2) .
C52 P3 C39 102.7(2) .
C58 P3 Fe2 118.55(16) .
C52 P3 Fe2 126.87(16) .
C39 P3 Fe2 101.25(16) .
C64 P4 C82 105.0(2) .
C64 P4 C70 101.5(2) .
C82 P4 C70 99.3(2) .
C64 P4 Fe2 124.37(15) .
C82 P4 Fe2 99.38(16) .
C70 P4 Fe2 122.90(16) .
C53 C52 C57 109.7(4) .
C53 C52 P3 111.3(3) .
C57 C52 P3 112.8(3) .
C53 C52 H52 107.6 .
C57 C52 H52 107.6 .
P3 C52 H52 107.6 .
C54 C53 C52 112.3(4) .
C54 C53 H53 109.1 .
C52 C53 H53 109.1 .
C54 C53 H53A 109.1 .
C52 C53 H53A 109.1 .
H53 C53 H53A 107.9 .
C55 C54 C53 111.8(4) .
C55 C54 H54 109.3 .
C53 C54 H54 109.3 .
C55 C54 H54A 109.3 .
C53 C54 H54A 109.3 .
H54 C54 H54A 107.9 .
C54 C55 C56 109.9(5) .
C54 C55 H55 109.7 .
C56 C55 H55 109.7 .
C54 C55 H55A 109.7 .
C56 C55 H55A 109.7 .
H55 C55 H55A 108.2 .
C57 C56 C55 111.8(4) .
C57 C56 H83 109.3 .
C55 C56 H83 109.3 .
C57 C56 H84 109.3 .
C55 C56 H84 109.3 .
H83 C56 H84 107.9 .
C56 C57 C52 111.3(4) .
C56 C57 H57 109.4 .
C52 C57 H57 109.4 .
C56 C57 H57A 109.4 .
C52 C57 H57A 109.4 .
H57 C57 H57A 108.0 .
C59 C58 C63 109.4(4) .
C59 C58 P3 111.3(3) .
C63 C58 P3 116.1(3) .
C59 C58 H58 106.5 .
C63 C58 H58 106.5 .
P3 C58 H58 106.5 .
C60 C59 C58 111.2(4) .
C60 C59 H59 109.4 .
C58 C59 H59 109.4 .
C60 C59 H59A 109.4 .
C58 C59 H59A 109.4 .
H59 C59 H59A 108.0 .
C61 C60 C59 110.4(4) .
C61 C60 H60 109.6 .
C59 C60 H60 109.6 .
C61 C60 H60A 109.6 .
C59 C60 H60A 109.6 .
H60 C60 H60A 108.1 .
C62 C61 C60 110.8(4) .
C62 C61 H61 109.5 .
C60 C61 H61 109.5 .
C62 C61 H61A 109.5 .
C60 C61 H61A 109.5 .
H61 C61 H61A 108.1 .
C61 C62 C63 112.0(4) .
C61 C62 H62 109.2 .
C63 C62 H62 109.2 .
C61 C62 H62A 109.2 .
C63 C62 H62A 109.2 .
H62 C62 H62A 107.9 .
C62 C63 C58 110.9(4) .
C62 C63 H63 109.5 .
C58 C63 H63 109.5 .
C62 C63 H63A 109.5 .
C58 C63 H63A 109.5 .
H63 C63 H63A 108.0 .
C65 C64 C69 109.8(4) .
C65 C64 P4 111.8(3) .
C69 C64 P4 116.7(3) .
C65 C64 H64 105.9 .
C69 C64 H64 105.9 .
P4 C64 H64 105.9 .
C64 C65 C66 110.5(4) .
C64 C65 H65 109.5 .
C66 C65 H65 109.5 .
C64 C65 H65A 109.5 .
C66 C65 H65A 109.5 .
H65 C65 H65A 108.1 .
C67 C66 C65 110.5(4) .
C67 C66 H66 109.5 .
C65 C66 H66 109.5 .
C67 C66 H66A 109.5 .
C65 C66 H66A 109.5 .
H66 C66 H66A 108.1 .
C68 C67 C66 111.4(4) .
C68 C67 H67 109.4 .
C66 C67 H67 109.4 .
C68 C67 H67A 109.4 .
C66 C67 H67A 109.4 .
H67 C67 H67A 108.0 .
C67 C68 C69 112.0(4) .
C67 C68 H68 109.2 .
C69 C68 H68 109.2 .
C67 C68 H68A 109.2 .
C69 C68 H68A 109.2 .
H68 C68 H68A 107.9 .
C68 C69 C64 111.3(4) .
C68 C69 H69 109.4 .
C64 C69 H69 109.4 .
C68 C69 H69A 109.4 .
C64 C69 H69A 109.4 .
H69 C69 H69A 108.0 .
C71 C70 C75 110.2(4) .
C71 C70 P4 112.8(3) .
C75 C70 P4 112.6(3) .
C71 C70 H70 106.9 .
C75 C70 H70 106.9 .
P4 C70 H70 106.9 .
C70 C71 C72 111.6(4) .
C70 C71 H71 109.3 .
C72 C71 H71 109.3 .
C70 C71 H71A 109.3 .
C72 C71 H71A 109.3 .
H71 C71 H71A 108.0 .
C73 C72 C71 111.4(4) .
C73 C72 H72 109.3 .
C71 C72 H72 109.3 .
C73 C72 H72A 109.3 .
C71 C72 H72A 109.3 .
H72 C72 H72A 108.0 .
C74 C73 C72 110.0(4) .
C74 C73 H73 109.7 .
C72 C73 H73 109.7 .
C74 C73 H73A 109.7 .
C72 C73 H73A 109.7 .
H73 C73 H73A 108.2 .
C73 C74 C75 111.9(4) .
C73 C74 H74 109.2 .
C75 C74 H74 109.2 .
C73 C74 H74A 109.2 .
C75 C74 H74A 109.2 .
H74 C74 H74A 107.9 .
C74 C75 C70 111.0(4) .
C74 C75 H75 109.4 .
C70 C75 H75 109.4 .
C74 C75 H75A 109.4 .
C70 C75 H75A 109.4 .
H75 C75 H75A 108.0 .
C77 C76 H76 109.5 .
C77 C76 H76A 109.5 .
H76 C76 H76A 109.5 .
C77 C76 H76B 109.5 .
H76 C76 H76B 109.5 .
H76A C76 H76B 109.5 .
C76 C77 C78 112.7(8) .
C76 C77 H77 109.0 .
C78 C77 H77 109.0 .
C76 C77 H77A 109.0 .
C78 C77 H77A 109.0 .
H77 C77 H77A 107.8 .
C77 C78 C79 117.0(9) .
C77 C78 H78 108.0 .
C79 C78 H78 108.0 .
C77 C78 H78A 108.0 .
C79 C78 H78A 108.0 .
H78 C78 H78A 107.3 .
C78 C79 C80 116.2(10) .
C78 C79 H79 108.2 .
C80 C79 H79 108.2 .
C78 C79 H79A 108.2 .
C80 C79 H79A 108.2 .
H79 C79 H79A 107.4 .
C79 C80 C81 107.5(11) .
C79 C80 H80 110.2 .
C81 C80 H80 110.2 .
C79 C80 H80A 110.2 .
C81 C80 H80A 110.2 .
H80 C80 H80A 108.5 .
C80 C81 H81 109.5 .
C80 C81 H81A 109.5 .
H81 C81 H81A 109.5 .
C80 C81 H81B 109.5 .
H81 C81 H81B 109.5 .
H81A C81 H81B 109.5 .
C49 C82 P4 105.1(3) .
C49 C82 H82 110.7 .
P4 C82 H82 110.7 .
C49 C82 H82A 110.7 .
P4 C82 H82A 110.7 .
H82 C82 H82A 108.8 .

loop_
_geom_bond_atom_site_label_1
_geom_bond_atom_site_label_2
_geom_bond_distance
_geom_bond_site_symmetry_2
C1 C2 1.501(6) .
C1 P1 1.859(5) .
C1 H1 0.9900 .
C1 H1A 0.9900 .
C2 N1 1.370(6) .
C2 C3 1.384(6) .
C3 C4 1.414(7) .
C3 H3 0.9500 .
C4 C5 1.395(7) .
C4 H4 0.9500 .
C5 C13 1.413(6) .
C5 C6 1.444(7) .
C6 C7 1.366(7) .
C6 H6 0.9500 .
C7 C8 1.435(6) .
C7 H7 0.9500 .
C8 C9 1.398(7) .
C8 C12 1.415(6) .
C9 C10 1.409(7) .
C9 H9 0.9500 .
C10 C11 1.383(6) .
C10 H10 0.9500 .
C11 N2 1.368(6) .
C11 C14 1.500(6) .
C12 N2 1.383(5) .
C12 C13 1.385(7) .
C13 N1 1.391(6) .
C14 P2 1.872(5) .
C14 H14 0.9900 .
C14 H14A 0.9900 .
N1 Fe1 1.926(4) .
N2 Fe1 1.930(4) .
N3 N3 1.141(7) 2_656
N3 Fe1 1.872(4) .
Fe1 P1 2.2109(13) .
Fe1 P2 2.2170(13) .
P1 C15 1.861(5) .
P1 C21 1.867(4) .
P2 C27 1.851(4) .
P2 C33 1.878(5) .
C15 C20 1.535(6) .
C15 C16 1.535(6) .
C15 H15 1.0000 .
C16 C17 1.529(7) .
C16 H16 0.9900 .
C16 H16A 0.9900 .
C17 C18 1.520(7) .
C17 H17 0.9900 .
C17 H17A 0.9900 .
C18 C19 1.522(7) .
C18 H18 0.9900 .
C18 H18A 0.9900 .
C19 C20 1.527(7) .
C19 H19 0.9900 .
C19 H19A 0.9900 .
C20 H20 0.9900 .
C20 H20A 0.9900 .
C21 C26 1.538(6) .
C21 C22 1.539(6) .
C21 H21 1.0000 .
C22 C23 1.525(6) .
C22 H22 0.9900 .
C22 H22A 0.9900 .
C23 C24 1.514(7) .
C23 H23 0.9900 .
C23 H23A 0.9900 .
C24 C25 1.530(6) .
C24 H24 0.9900 .
C24 H24A 0.9900 .
C25 C26 1.530(6) .
C25 H25 0.9900 .
C25 H25A 0.9900 .
C26 H26 0.9900 .
C26 H26A 0.9900 .
C27 C32 1.529(6) .
C27 C28 1.544(6) .
C27 H27 1.0000 .
C28 C29 1.526(6) .
C28 H28 0.9900 .
C28 H28A 0.9900 .
C29 C30 1.529(7) .
C29 H29 0.9900 .
C29 H29A 0.9900 .
C30 C31 1.526(7) .
C30 H30 0.9900 .
C30 H30A 0.9900 .
C31 C32 1.539(7) .
C31 H31 0.9900 .
C31 H31A 0.9900 .
C32 H32 0.9900 .
C32 H32A 0.9900 .
C33 C38 1.529(6) .
C33 C34 1.535(6) .
C33 H33 1.0000 .
C34 C35 1.528(6) .
C34 H34 0.9900 .
C34 H34A 0.9900 .
C35 C36 1.531(6) .
C35 H35 0.9900 .
C35 H35A 0.9900 .
C36 C37 1.519(6) .
C36 H36 0.9900 .
C36 H36A 0.9900 .
C37 C38 1.530(6) .
C37 H37 0.9900 .
C37 H37A 0.9900 .
C38 H38 0.9900 .
C38 H38A 0.9900 .
C39 C40 1.484(7) .
C39 P3 1.864(5) .
C39 H39 0.9900 .
C39 H39A 0.9900 .
C40 N5 1.372(7) .
C40 C41 1.395(7) .
C41 C42 1.390(8) .
C41 H41 0.9500 .
C42 C43 1.403(9) .
C42 H42 0.9500 .
C43 C51 1.424(7) .
C43 C44 1.431(8) .
C44 C45 1.359(9) .
C44 H44 0.9500 .
C45 C46 1.442(8) .
C45 H45 0.9500 .
C46 C47 1.398(9) .
C46 C50 1.414(7) .
C47 C48 1.411(8) .
C47 H47 0.9500 .
C48 C49 1.387(7) .
C48 H48 0.9500 .
C49 N4 1.354(7) .
C49 C82 1.509(7) .
C50 N4 1.382(6) .
C50 C51 1.397(8) .
C51 N5 1.384(6) .
N4 Fe2 1.929(4) .
N5 Fe2 1.925(4) .
Fe2 N6 1.875(4) .
Fe2 P4 2.2128(14) .
Fe2 P3 2.2145(14) .
N6 N6 1.134(7) 2_655
P3 C58 1.851(4) .
P3 C52 1.861(5) .
P4 C64 1.840(5) .
P4 C82 1.860(5) .
P4 C70 1.868(5) .
C52 C53 1.539(7) .
C52 C57 1.540(6) .
C52 H52 1.0000 .
C53 C54 1.538(7) .
C53 H53 0.9900 .
C53 H53A 0.9900 .
C54 C55 1.518(7) .
C54 H54 0.9900 .
C54 H54A 0.9900 .
C55 C56 1.532(7) .
C55 H55 0.9900 .
C55 H55A 0.9900 .
C56 C57 1.514(7) .
C56 H83 0.9900 .
C56 H84 0.9900 .
C57 H57 0.9900 .
C57 H57A 0.9900 .
C58 C59 1.532(6) .
C58 C63 1.549(6) .
C58 H58 1.0000 .
C59 C60 1.528(6) .
C59 H59 0.9900 .
C59 H59A 0.9900 .
C60 C61 1.522(7) .
C60 H60 0.9900 .
C60 H60A 0.9900 .
C61 C62 1.514(7) .
C61 H61 0.9900 .
C61 H61A 0.9900 .
C62 C63 1.530(6) .
C62 H62 0.9900 .
C62 H62A 0.9900 .
C63 H63 0.9900 .
C63 H63A 0.9900 .
C64 C65 1.530(6) .
C64 C69 1.542(6) .
C64 H64 1.0000 .
C65 C66 1.535(6) .
C65 H65 0.9900 .
C65 H65A 0.9900 .
C66 C67 1.517(7) .
C66 H66 0.9900 .
C66 H66A 0.9900 .
C67 C68 1.512(7) .
C67 H67 0.9900 .
C67 H67A 0.9900 .
C68 C69 1.522(7) .
C68 H68 0.9900 .
C68 H68A 0.9900 .
C69 H69 0.9900 .
C69 H69A 0.9900 .
C70 C71 1.527(6) .
C70 C75 1.544(7) .
C70 H70 1.0000 .
C71 C72 1.530(6) .
C71 H71 0.9900 .
C71 H71A 0.9900 .
C72 C73 1.529(7) .
C72 H72 0.9900 .
C72 H72A 0.9900 .
C73 C74 1.528(7) .
C73 H73 0.9900 .
C73 H73A 0.9900 .
C74 C75 1.536(6) .
C74 H74 0.9900 .
C74 H74A 0.9900 .
C75 H75 0.9900 .
C75 H75A 0.9900 .
C76 C77 1.482(14) .
C76 H76 0.9800 .
C76 H76A 0.9800 .
C76 H76B 0.9800 .
C77 C78 1.496(13) .
C77 H77 0.9900 .
C77 H77A 0.9900 .
C78 C79 1.513(13) .
C78 H78 0.9900 .
C78 H78A 0.9900 .
C79 C80 1.521(15) .
C79 H79 0.9900 .
C79 H79A 0.9900 .
C80 C81 1.611(17) .
C80 H80 0.9900 .
C80 H80A 0.9900 .
C81 H81 0.9800 .
C81 H81A 0.9800 .
C81 H81B 0.9800 .
C82 H82 0.9900 .
C82 H82A 0.9900 .

loop_
_geom_torsion_atom_site_label_1
_geom_torsion_atom_site_label_2
_geom_torsion_atom_site_label_3
_geom_torsion_atom_site_label_4
_geom_torsion
_geom_torsion_site_symmetry_1
_geom_torsion_site_symmetry_4
P1 C1 C2 N1 -20.9(5) . .
P1 C1 C2 C3 160.9(4) . .
N1 C2 C3 C4 0.1(7) . .
C1 C2 C3 C4 178.1(4) . .
C2 C3 C4 C5 -0.7(7) . .
C3 C4 C5 C13 0.0(7) . .
C3 C4 C5 C6 177.8(4) . .
C4 C5 C6 C7 -178.9(5) . .
C13 C5 C6 C7 -1.0(7) . .
C5 C6 C7 C8 -1.0(7) . .
C6 C7 C8 C9 -177.4(5) . .
C6 C7 C8 C12 2.2(7) . .
C12 C8 C9 C10 0.2(7) . .
C7 C8 C9 C10 179.8(5) . .
C8 C9 C10 C11 2.8(7) . .
C9 C10 C11 N2 -3.1(7) . .
C9 C10 C11 C14 173.1(4) . .
C9 C8 C12 N2 -3.2(7) . .
C7 C8 C12 N2 177.2(4) . .
C9 C8 C12 C13 178.1(4) . .
C7 C8 C12 C13 -1.4(6) . .
N2 C12 C13 N1 -0.7(5) . .
C8 C12 C13 N1 178.1(4) . .
N2 C12 C13 C5 -179.3(4) . .
C8 C12 C13 C5 -0.5(7) . .
C4 C5 C13 C12 179.8(4) . .
C6 C5 C13 C12 1.8(6) . .
C4 C5 C13 N1 1.3(7) . .
C6 C5 C13 N1 -176.7(4) . .
N2 C11 C14 P2 23.5(5) . .
C10 C11 C14 P2 -152.9(4) . .
C3 C2 N1 C13 1.1(6) . .
C1 C2 N1 C13 -177.1(4) . .
C3 C2 N1 Fe1 179.5(3) . .
C1 C2 N1 Fe1 1.3(6) . .
C12 C13 N1 C2 179.5(4) . .
C5 C13 N1 C2 -1.9(6) . .
C12 C13 N1 Fe1 0.9(5) . .
C5 C13 N1 Fe1 179.6(3) . .
C10 C11 N2 C12 0.2(6) . .
C14 C11 N2 C12 -176.5(4) . .
C10 C11 N2 Fe1 -177.9(3) . .
C14 C11 N2 Fe1 5.4(5) . .
C13 C12 N2 C11 -178.2(4) . .
C8 C12 N2 C11 3.0(6) . .
C13 C12 N2 Fe1 0.1(5) . .
C8 C12 N2 Fe1 -178.7(3) . .
N3 N3 Fe1 N1 -57.2(13) 2_656 .
N3 N3 Fe1 N2 25.6(13) 2_656 .
N3 N3 Fe1 P1 -142.2(13) 2_656 .
N3 N3 Fe1 P2 106.6(13) 2_656 .
C2 C1 P1 C15 159.8(3) . .
C2 C1 P1 C21 -95.6(3) . .
C2 C1 P1 Fe1 28.1(3) . .
C11 C14 P2 C27 -166.6(3) . .
C11 C14 P2 C33 87.9(3) . .
C11 C14 P2 Fe1 -36.5(3) . .
C1 P1 C15 C20 165.5(3) . .
C21 P1 C15 C20 60.6(4) . .
Fe1 P1 C15 C20 -80.8(3) . .
C1 P1 C15 C16 -71.0(4) . .
C21 P1 C15 C16 -175.8(3) . .
Fe1 P1 C15 C16 42.7(4) . .
C20 C15 C16 C17 -55.8(5) . .
P1 C15 C16 C17 -179.7(3) . .
C15 C16 C17 C18 56.0(6) . .
C16 C17 C18 C19 -54.8(6) . .
C17 C18 C19 C20 54.4(6) . .
C18 C19 C20 C15 -55.2(6) . .
C16 C15 C20 C19 55.4(5) . .
P1 C15 C20 C19 -179.5(3) . .
C1 P1 C21 C26 -62.8(4) . .
C15 P1 C21 C26 42.4(4) . .
Fe1 P1 C21 C26 -172.6(3) . .
C1 P1 C21 C22 63.2(4) . .
C15 P1 C21 C22 168.5(3) . .
Fe1 P1 C21 C22 -46.6(4) . .
C26 C21 C22 C23 -54.7(5) . .
P1 C21 C22 C23 175.7(3) . .
C21 C22 C23 C24 56.6(5) . .
C22 C23 C24 C25 -57.3(5) . .
C23 C24 C25 C26 57.2(5) . .
C24 C25 C26 C21 -56.3(5) . .
C22 C21 C26 C25 54.7(5) . .
P1 C21 C26 C25 -179.4(3) . .
C14 P2 C27 C32 -54.2(4) . .
C33 P2 C27 C32 49.9(4) . .
Fe1 P2 C27 C32 -167.8(3) . .
C14 P2 C27 C28 73.4(4) . .
C33 P2 C27 C28 177.5(3) . .
Fe1 P2 C27 C28 -40.2(4) . .
C32 C27 C28 C29 -58.1(5) . .
P2 C27 C28 C29 170.4(3) . .
C27 C28 C29 C30 57.5(5) . .
C28 C29 C30 C31 -55.1(5) . .
C29 C30 C31 C32 53.9(6) . .
C28 C27 C32 C31 56.1(5) . .
P2 C27 C32 C31 -176.1(3) . .
C30 C31 C32 C27 -54.7(6) . .
C27 P2 C33 C38 60.7(4) . .
C14 P2 C33 C38 169.3(3) . .
Fe1 P2 C33 C38 -83.1(3) . .
C27 P2 C33 C34 -175.4(3) . .
C14 P2 C33 C34 -66.8(3) . .
Fe1 P2 C33 C34 40.8(4) . .
C38 C33 C34 C35 -52.7(5) . .
P2 C33 C34 C35 -177.7(3) . .
C33 C34 C35 C36 53.9(5) . .
C34 C35 C36 C37 -54.6(5) . .
C35 C36 C37 C38 56.4(5) . .
C36 C37 C38 C33 -56.8(5) . .
C34 C33 C38 C37 53.5(5) . .
P2 C33 C38 C37 177.9(3) . .
P3 C39 C40 N5 -21.5(5) . .
P3 C39 C40 C41 160.2(4) . .
N5 C40 C41 C42 -3.8(7) . .
C39 C40 C41 C42 174.4(5) . .
C40 C41 C42 C43 0.5(8) . .
C41 C42 C43 C51 2.2(7) . .
C41 C42 C43 C44 -179.0(5) . .
C42 C43 C44 C45 -175.4(6) . .
C51 C43 C44 C45 3.4(8) . .
C43 C44 C45 C46 -0.8(10) . .
C44 C45 C46 C47 176.8(6) . .
C44 C45 C46 C50 -2.1(8) . .
C50 C46 C47 C48 -1.1(8) . .
C45 C46 C47 C48 180.0(5) . .
C46 C47 C48 C49 1.4(8) . .
C47 C48 C49 N4 -1.0(7) . .
C47 C48 C49 C82 175.0(5) . .
C47 C46 C50 N4 0.4(8) . .
C45 C46 C50 N4 179.5(5) . .
C47 C46 C50 C51 -176.8(5) . .
C45 C46 C50 C51 2.3(7) . .
N4 C50 C51 N5 0.9(6) . .
C46 C50 C51 N5 178.4(4) . .
N4 C50 C51 C43 -177.1(4) . .
C46 C50 C51 C43 0.4(8) . .
C42 C43 C51 N5 -2.1(7) . .
C44 C43 C51 N5 179.0(5) . .
C42 C43 C51 C50 175.8(5) . .
C44 C43 C51 C50 -3.2(7) . .
C48 C49 N4 C50 0.3(7) . .
C82 C49 N4 C50 -176.2(4) . .
C48 C49 N4 Fe2 -179.6(3) . .
C82 C49 N4 Fe2 3.9(6) . .
C51 C50 N4 C49 177.4(4) . .
C46 C50 N4 C49 -0.1(7) . .
C51 C50 N4 Fe2 -2.7(5) . .
C46 C50 N4 Fe2 179.9(4) . .
C41 C40 N5 C51 3.8(7) . .
C39 C40 N5 C51 -174.5(4) . .
C41 C40 N5 Fe2 -176.3(3) . .
C39 C40 N5 Fe2 5.3(6) . .
C50 C51 N5 C40 -178.9(4) . .
C43 C51 N5 C40 -0.9(7) . .
C50 C51 N5 Fe2 1.2(5) . .
C43 C51 N5 Fe2 179.2(4) . .
N5 Fe2 N6 N6 -46.4(8) . 2_655
N4 Fe2 N6 N6 36.7(8) . 2_655
P4 Fe2 N6 N6 117.0(8) . 2_655
P3 Fe2 N6 N6 -132.3(7) . 2_655
C40 C39 P3 C58 -96.8(3) . .
C40 C39 P3 C52 158.1(3) . .
C40 C39 P3 Fe2 25.9(3) . .
C58 P3 C52 C53 56.9(4) . .
C39 P3 C52 C53 162.1(3) . .
Fe2 P3 C52 C53 -83.1(4) . .
C58 P3 C52 C57 -179.3(4) . .
C39 P3 C52 C57 -74.0(4) . .
Fe2 P3 C52 C57 40.8(4) . .
C57 C52 C53 C54 53.6(6) . .
P3 C52 C53 C54 179.2(4) . .
C52 C53 C54 C55 -54.7(6) . .
C53 C54 C55 C56 55.0(6) . .
C54 C55 C56 C57 -57.2(6) . .
C55 C56 C57 C52 58.0(6) . .
C53 C52 C57 C56 -55.3(5) . .
P3 C52 C57 C56 180.0(4) . .
C52 P3 C58 C59 170.6(3) . .
C39 P3 C58 C59 64.8(4) . .
Fe2 P3 C58 C59 -45.2(4) . .
C52 P3 C58 C63 44.6(4) . .
C39 P3 C58 C63 -61.3(4) . .
Fe2 P3 C58 C63 -171.3(3) . .
C63 C58 C59 C60 -57.4(5) . .
P3 C58 C59 C60 173.0(3) . .
C58 C59 C60 C61 58.6(5) . .
C59 C60 C61 C62 -56.9(5) . .
C60 C61 C62 C63 55.9(6) . .
C61 C62 C63 C58 -55.4(6) . .
C59 C58 C63 C62 55.3(5) . .
P3 C58 C63 C62 -177.7(4) . .
C82 P4 C64 C65 73.3(4) . .
C70 P4 C64 C65 176.4(3) . .
Fe2 P4 C64 C65 -39.5(4) . .
C82 P4 C64 C69 -54.2(4) . .
C70 P4 C64 C69 48.8(4) . .
Fe2 P4 C64 C69 -167.0(3) . .
C69 C64 C65 C66 -57.5(5) . .
P4 C64 C65 C66 171.3(3) . .
C64 C65 C66 C67 58.4(5) . .
C65 C66 C67 C68 -56.5(5) . .
C66 C67 C68 C69 54.9(6) . .
C67 C68 C69 C64 -54.5(5) . .
C65 C64 C69 C68 55.6(5) . .
P4 C64 C69 C68 -175.9(3) . .
C64 P4 C70 C71 56.2(4) . .
C82 P4 C70 C71 163.7(3) . .
Fe2 P4 C70 C71 -88.7(3) . .
C64 P4 C70 C75 -178.3(3) . .
C82 P4 C70 C75 -70.8(4) . .
Fe2 P4 C70 C75 36.9(4) . .
C75 C70 C71 C72 55.8(5) . .
P4 C70 C71 C72 -177.3(3) . .
C70 C71 C72 C73 -57.2(6) . .
C71 C72 C73 C74 56.2(6) . .
C72 C73 C74 C75 -56.0(6) . .
C73 C74 C75 C70 55.9(6) . .
C71 C70 C75 C74 -55.0(5) . .
P4 C70 C75 C74 178.1(3) . .
C76 C77 C78 C79 179.5(10) . .
C77 C78 C79 C80 172.5(10) . .
C78 C79 C80 C81 176.6(10) . .
N4 C49 C82 P4 25.5(5) . .
C48 C49 C82 P4 -150.9(4) . .
C64 P4 C82 C49 -167.8(3) . .
C70 P4 C82 C49 87.6(3) . .
Fe2 P4 C82 C49 -38.2(3) . .
